data_7041437
loop_
_publ_author_name
'Liu, Zhizhou'
'Ganguly, Rakesh'
'Vidovi\'c, Dragoslav'

_publ_section_title
;
 Pursuing the active species in an aluminium-based Lewis acid system for
 catalytic Diels-Alder cycloadditions.
;
_journal_issue 3
_journal_name_full 'Dalton transactions (Cambridge, England : 2003)'
_journal_page_first 753
_journal_page_last 759
_journal_paper_doi 10.1039/c6dt04213a
_journal_volume 46
_journal_year 2017
_chemical_formula_sum 'C96 H134 Al2 F12 N4 O19 S4'
_chemical_formula_weight 2058.26
_space_group_crystal_system monoclinic
_space_group_IT_number 14
_space_group_name_Hall '-P 2ybc'
_space_group_name_H-M_alt 'P 1 21/c 1'
_symmetry_space_group_name_Hall '-P 2ybc'
_symmetry_space_group_name_H-M 'P 1 21/c 1'
_atom_sites_solution_hydrogens geom
_audit_update_record
;
2016-03-31 deposited with the CCDC.
2016-12-13 downloaded from the CCDC.
;
_cell_angle_alpha 90
_cell_angle_beta 101.133(3)
_cell_angle_gamma 90
_cell_formula_units_Z 2
_cell_length_a 9.7628(8)
_cell_length_b 27.367(2)
_cell_length_c 19.2292(14)
_cell_measurement_reflns_used 3929
_cell_measurement_temperature 153.(2)
_cell_measurement_theta_max 21.49
_cell_measurement_theta_min 2.25
_cell_volume 5040.9(7)
_computing_cell_refinement 'SAINT (Bruker AXS Inc., 2014)'
_computing_data_collection 'APEX3 (Bruker AXS Inc., 2015)'
_computing_data_reduction 'SAINT (Bruker AXS Inc., 2014)'
_computing_molecular_graphics 'XP (Bruker AXS Inc., 2015)'
_computing_publication_material 'APEX3 (Bruker AXS Inc., 2015)'
_computing_structure_refinement 'SHELXL-2014/7 (Sheldrick, 2014)'
_computing_structure_solution 'SHELXT (Bruker AXS Inc., 2015)'
_diffrn_ambient_temperature 153.(2)
_diffrn_detector_area_resol_mean 8.3333
_diffrn_measured_fraction_theta_full 0.994
_diffrn_measured_fraction_theta_max 0.994
_diffrn_measurement_device_type 'CCD area detector'
_diffrn_measurement_method 'phi and omega scans'
_diffrn_radiation_monochromator graphite
_diffrn_radiation_type MoK\a
_diffrn_radiation_wavelength 0.71073
_diffrn_reflns_av_R_equivalents 0.1503
_diffrn_reflns_av_unetI/netI 0.1278
_diffrn_reflns_limit_h_max 12
_diffrn_reflns_limit_h_min -11
_diffrn_reflns_limit_k_max 34
_diffrn_reflns_limit_k_min -34
_diffrn_reflns_limit_l_max 24
_diffrn_reflns_limit_l_min -24
_diffrn_reflns_number 60773
_diffrn_reflns_theta_full 26.48
_diffrn_reflns_theta_max 26.48
_diffrn_reflns_theta_min 2.48
_diffrn_source 'fine-focus sealed tube'
_diffrn_source_type 'Bruker KappaCCD'
_exptl_absorpt_coefficient_mu 0.202
_exptl_absorpt_correction_T_max 0.97
_exptl_absorpt_correction_T_min 0.77
_exptl_absorpt_correction_type multi-scan
_exptl_absorpt_process_details
;
SADABS-2014/5 - Bruker AXS area detector scaling and absorption correction
;
_exptl_crystal_colour yellow
_exptl_crystal_density_diffrn 1.356
_exptl_crystal_density_method 'not measured'
_exptl_crystal_description block
_exptl_crystal_F_000 2176
_exptl_crystal_size_max 0.200
_exptl_crystal_size_mid 0.160
_exptl_crystal_size_min 0.140
_refine_diff_density_max 0.800
_refine_diff_density_min -0.537
_refine_ls_extinction_method none
_refine_ls_goodness_of_fit_ref 1.015
_refine_ls_hydrogen_treatment constr
_refine_ls_matrix_type full
_refine_ls_number_parameters 648
_refine_ls_number_reflns 10354
_refine_ls_number_restraints 155
_refine_ls_restrained_S_all 1.039
_refine_ls_R_factor_all 0.1514
_refine_ls_R_factor_gt 0.0650
_refine_ls_shift/su_max 0.000
_refine_ls_shift/su_mean 0.000
_refine_ls_structure_factor_coef Fsqd
_refine_ls_weighting_details 'w=1/[\s^2^(Fo^2^)+(0.0729P)^2^+3.1400P] where P=(Fo^2^+2Fc^2^)/3'
_refine_ls_weighting_scheme calc
_refine_ls_wR_factor_gt 0.1460
_refine_ls_wR_factor_ref 0.1876
_reflns_number_gt 5464
_reflns_number_total 10354
_reflns_threshold_expression 'I > 2\s(I)'
_cod_data_source_file c6dt04213a2.cif
_cod_data_source_block dv217
_cod_depositor_comments
;
The following automatic conversions were performed:

'_exptl_absorpt_correction_type' value 'Multi-Scan' changed to
'multi-scan' according to
/usr/data/users/saulius/crontab/automatic-downloads/rss-feeds/RSC/lib/dictionaries/cif_core.dic
dictionary named 'cif_core.dic' version 2.4.2 from 2011-04-26.

Automatic conversion script
Id: cif_fix_values 4268 2015-11-12 08:31:59Z antanas 

 Adding full bibliography for 7041437--7041440.cif.
;
_cod_database_code 7041437

loop_
_space_group_symop_operation_xyz
'x, y, z'
'-x, y+1/2, -z+1/2'
'-x, -y, -z'
'x, -y-1/2, z-1/2'

loop_
_atom_site_type_symbol
_atom_site_label
_atom_site_fract_x
_atom_site_fract_y
_atom_site_fract_z
_atom_site_U_iso_or_equiv
_atom_site_adp_type
_atom_site_calc_flag
_atom_site_refinement_flags_adp
_atom_site_refinement_flags_occupancy
_atom_site_refinement_flags_posn
_atom_site_occupancy
_atom_site_disorder_assembly
_atom_site_disorder_group
Al Al1 0.84143(12) 0.17706(4) 0.67995(6) 0.0182(3) Uani d . . . 1 . .
C C1 0.6978(4) 0.15050(14) 0.59633(19) 0.0202(9) Uani d . . . 1 . .
C C2 0.6262(4) 0.18957(13) 0.5570(2) 0.0204(9) Uani d . . . 1 . .
C C3 0.5272(4) 0.18357(14) 0.49515(19) 0.0243(9) Uani d . . . 1 . .
H H3 0.4823 0.2111 0.4707 0.029 Uiso calc U . R 1 . .
C C4 0.4947(4) 0.13660(14) 0.4696(2) 0.0264(10) Uani d . . . 1 . .
H H4 0.4299 0.1317 0.4265 0.032 Uiso calc U . R 1 . .
C C5 0.5575(4) 0.09767(14) 0.5074(2) 0.0252(9) Uani d . . . 1 . .
H H5 0.534 0.0656 0.4904 0.03 Uiso calc U . R 1 . .
C C6 0.6552(4) 0.10365(13) 0.57019(19) 0.0200(9) Uani d . . . 1 . .
C C7 0.6577(4) 0.23843(14) 0.5856(2) 0.0228(9) Uani d . . . 1 . .
H H7 0.6114 0.2659 0.5616 0.027 Uiso calc U . R 1 . .
C C8 0.7702(4) 0.29505(14) 0.6677(2) 0.0239(9) Uani d . . . 1 . .
C C9 0.7008(4) 0.31173(14) 0.7210(2) 0.0268(10) Uani d . . . 1 . .
C C10 0.5949(5) 0.28011(15) 0.7486(2) 0.0304(10) Uani d . . . 1 . .
H H10 0.6243 0.2452 0.7462 0.037 Uiso calc U . R 1 . .
C C11 0.5850(5) 0.29120(17) 0.8254(2) 0.0398(12) Uani d . . . 1 . .
H H11A 0.5442 0.3237 0.8281 0.06 Uiso calc U . R 1 . .
H H11B 0.6785 0.2904 0.8552 0.06 Uiso calc U . R 1 . .
H H11C 0.5259 0.2667 0.8422 0.06 Uiso calc U . R 1 . .
C C12 0.4497(5) 0.28568(17) 0.7009(3) 0.0420(12) Uani d . . . 1 . .
H H12A 0.3825 0.265 0.719 0.063 Uiso calc U . R 1 . .
H H12B 0.4542 0.2757 0.6524 0.063 Uiso calc U . R 1 . .
H H12C 0.42 0.3199 0.7008 0.063 Uiso calc U . R 1 . .
C C13 0.7249(5) 0.35953(15) 0.7442(2) 0.0343(11) Uani d . . . 1 . .
H H13 0.679 0.3717 0.7799 0.041 Uiso calc U . R 1 . .
C C14 0.8144(5) 0.38975(16) 0.7165(2) 0.0388(12) Uani d . . . 1 . .
H H14 0.8309 0.4221 0.734 0.047 Uiso calc U . R 1 . .
C C15 0.8794(5) 0.37315(15) 0.6639(2) 0.0343(11) Uani d . . . 1 . .
H H15 0.9383 0.3946 0.6443 0.041 Uiso calc U . R 1 . .
C C16 0.8607(4) 0.32520(14) 0.6384(2) 0.0268(10) Uani d . . . 1 . .
C C17 0.9325(5) 0.30853(15) 0.5792(2) 0.0308(10) Uani d . . . 1 . .
H H17 0.9355 0.272 0.5804 0.037 Uiso calc U . R 1 . .
C C18 0.8513(5) 0.32366(18) 0.5070(2) 0.0461(13) Uani d . . . 1 . .
H H18A 0.755 0.3118 0.5013 0.069 Uiso calc U . R 1 . .
H H18B 0.8952 0.3095 0.4699 0.069 Uiso calc U . R 1 . .
H H18C 0.8511 0.3594 0.5032 0.069 Uiso calc U . R 1 . .
C C19 1.0836(5) 0.32687(16) 0.5886(2) 0.0368(11) Uani d . . . 1 . .
H H19A 1.0836 0.362 0.5789 0.055 Uiso calc U . R 1 . .
H H19B 1.1314 0.3096 0.5555 0.055 Uiso calc U . R 1 . .
H H19C 1.1323 0.3207 0.6373 0.055 Uiso calc U . R 1 . .
C C20 0.7033(4) 0.05967(14) 0.6123(2) 0.0204(9) Uani d . . . 1 . .
H H20 0.772 0.0632 0.6543 0.024 Uiso calc U . R 1 . .
C C21 0.7002(4) -0.02331(13) 0.6403(2) 0.0232(9) Uani d . . . 1 . .
C C22 0.6272(4) -0.03372(14) 0.6953(2) 0.0254(9) Uani d . . . 1 . .
C C23 0.5082(4) -0.00092(15) 0.7083(2) 0.0300(10) Uani d . . . 1 . .
H H23 0.5322 0.0335 0.6978 0.036 Uiso calc U . R 1 . .
C C24 0.3750(5) -0.01419(18) 0.6583(2) 0.0438(13) Uani d . . . 1 . .
H H24A 0.3892 -0.0118 0.6093 0.066 Uiso calc U . R 1 . .
H H24B 0.3006 0.0083 0.6652 0.066 Uiso calc U . R 1 . .
H H24C 0.3486 -0.0477 0.6678 0.066 Uiso calc U . R 1 . .
C C25 0.4863(5) -0.00260(18) 0.7854(2) 0.0440(13) Uani d . . . 1 . .
H H25A 0.4196 0.0228 0.7925 0.066 Uiso calc U . R 1 . .
H H25B 0.5756 0.0031 0.8176 0.066 Uiso calc U . R 1 . .
H H25C 0.4498 -0.0347 0.795 0.066 Uiso calc U . R 1 . .
C C26 0.6644(4) -0.07548(15) 0.7348(2) 0.0304(10) Uani d . . . 1 . .
H H26 0.6165 -0.0833 0.7719 0.036 Uiso calc U . R 1 . .
C C27 0.7685(4) -0.10617(15) 0.7221(2) 0.0322(11) Uani d . . . 1 . .
H H27 0.7905 -0.135 0.7495 0.039 Uiso calc U . R 1 . .
C C28 0.8410(4) -0.09457(14) 0.6690(2) 0.0268(10) Uani d . . . 1 . .
H H28 0.9138 -0.1155 0.6608 0.032 Uiso calc U . R 1 . .
C C29 0.8097(4) -0.05305(14) 0.6274(2) 0.0232(9) Uani d . . . 1 . .
C C30 0.8870(4) -0.04059(15) 0.5683(2) 0.0277(10) Uani d . . . 1 . .
H H30 0.8968 -0.0042 0.5676 0.033 Uiso calc U . R 1 . .
C C31 1.0341(5) -0.06217(16) 0.5793(2) 0.0352(11) Uani d . . . 1 . .
H H31A 1.085 -0.054 0.6269 0.053 Uiso calc U . R 1 . .
H H31B 1.0836 -0.0486 0.5439 0.053 Uiso calc U . R 1 . .
H H31C 1.0281 -0.0978 0.574 0.053 Uiso calc U . R 1 . .
C C32 0.8008(5) -0.05577(17) 0.4967(2) 0.0370(11) Uani d . . . 1 . .
H H32A 0.7861 -0.0912 0.4962 0.056 Uiso calc U . R 1 . .
H H32B 0.8506 -0.0468 0.459 0.056 Uiso calc U . R 1 . .
H H32C 0.7103 -0.0391 0.4891 0.056 Uiso calc U . R 1 . .
C C33 1.1565(5) 0.21816(16) 0.8586(2) 0.0329(11) Uani d . . . 1 . .
C C34 1.0280(5) 0.04648(16) 0.7960(2) 0.0365(11) Uani d . . . 1 . .
C C35 0.9723(5) 0.16689(16) 0.54805(19) 0.0287(10) Uani d . . . 1 . .
H H35A 0.883 0.1773 0.5181 0.034 Uiso calc U . R 1 . .
H H35B 0.9777 0.1308 0.5476 0.034 Uiso calc U . R 1 . .
C C36 1.0946(5) 0.18934(16) 0.5227(2) 0.0332(11) Uani d . . . 1 . .
H H36A 1.0738 0.2232 0.506 0.04 Uiso calc U . R 1 . .
H H36B 1.121 0.1698 0.484 0.04 Uiso calc U . R 1 . .
C C37 1.2081(5) 0.18819(17) 0.5884(2) 0.0368(12) Uani d . . . 1 . .
H H37A 1.2822 0.2123 0.5852 0.044 Uiso calc U . R 1 . .
H H37B 1.2505 0.1553 0.596 0.044 Uiso calc U . R 1 . .
C C38 1.1308(4) 0.20147(15) 0.6475(2) 0.0271(10) Uani d . . . 1 . .
H H38A 1.1716 0.1842 0.6919 0.033 Uiso calc U . R 1 . .
H H38B 1.1351 0.2371 0.6565 0.033 Uiso calc U . R 1 . .
C C39 0.5683(4) 0.14937(15) 0.7256(2) 0.0251(9) Uani d . . . 1 . .
H H39A 0.5607 0.118 0.6994 0.03 Uiso calc U . R 1 . .
H H39B 0.5127 0.1744 0.6954 0.03 Uiso calc U . R 1 . .
C C40 0.5191(5) 0.14381(18) 0.7943(2) 0.0363(11) Uani d . . . 1 . .
H H40A 0.4432 0.1194 0.7903 0.044 Uiso calc U . R 1 . .
H H40B 0.4858 0.1753 0.8101 0.044 Uiso calc U . R 1 . .
C C41 0.6496(4) 0.12646(18) 0.8445(2) 0.0362(11) Uani d . . . 1 . .
H H41A 0.6423 0.1317 0.8946 0.043 Uiso calc U . R 1 . .
H H41B 0.668 0.0915 0.8371 0.043 Uiso calc U . R 1 . .
C C42 0.7608(4) 0.15866(16) 0.82355(19) 0.0280(10) Uani d . . . 1 . .
H H42A 0.7655 0.1906 0.848 0.034 Uiso calc U . R 1 . .
H H42B 0.8536 0.1428 0.8351 0.034 Uiso calc U . R 1 . .
F F1 1.2223(3) 0.24749(11) 0.91076(14) 0.0532(8) Uani d . . . 1 . .
F F2 1.2518(3) 0.20244(10) 0.82335(13) 0.0435(7) Uani d . . . 1 . .
F F3 1.1076(3) 0.18019(10) 0.88897(13) 0.0491(7) Uani d . . . 1 . .
F F4 1.1227(3) 0.01135(9) 0.80758(16) 0.0570(8) Uani d . . . 1 . .
F F5 1.0383(3) 0.07175(10) 0.85603(13) 0.0527(8) Uani d . . . 1 . .
F F6 0.9030(3) 0.02622(10) 0.78306(14) 0.0488(7) Uani d . . . 1 . .
N N1 0.7476(3) 0.24459(11) 0.64314(16) 0.0213(7) Uani d . . . 1 . .
N N2 0.6562(3) 0.01732(11) 0.59433(16) 0.0242(8) Uani d . . . 1 . .
O O1 0.9560(3) 0.21233(9) 0.75289(12) 0.0195(6) Uani d . . . 1 . .
O O2 1.0893(3) 0.28763(10) 0.76840(16) 0.0407(8) Uani d . . . 1 . .
O O3 0.9295(3) 0.26664(11) 0.84905(15) 0.0395(8) Uani d . . . 1 . .
O O4 0.9376(3) 0.11956(9) 0.72059(13) 0.0205(6) Uani d . . . 1 . .
O O5 1.1889(3) 0.10720(11) 0.74921(18) 0.0430(8) Uani d . . . 1 . .
O O6 1.0420(3) 0.05459(11) 0.66375(15) 0.0399(8) Uani d . . . 1 . .
O O7 0.9852(3) 0.18559(9) 0.62124(12) 0.0217(6) Uani d . . . 1 . .
O O8 0.7157(3) 0.16470(9) 0.74612(12) 0.0204(6) Uani d . . . 1 . .
S S1 1.01778(11) 0.25156(4) 0.80199(5) 0.0283(3) Uani d . . . 1 . .
S S2 1.05605(11) 0.08557(4) 0.72356(6) 0.0267(3) Uani d . . . 1 . .
O O9 0.4832(8) 0.14952(19) 0.0135(3) 0.132(2) Uani d U . D 1 . .
C C43 0.5070(10) 0.1129(3) 0.0668(4) 0.109(3) Uani d U . D 1 . .
H H43A 0.5984 0.1188 0.0983 0.131 Uiso calc U . R 1 . .
H H43B 0.4338 0.1151 0.0959 0.131 Uiso calc U . R 1 . .
C C44 0.5057(11) 0.0674(3) 0.0381(4) 0.134(3) Uani d U . D 1 . .
H H44A 0.4577 0.044 0.0645 0.161 Uiso calc U . R 1 . .
H H44B 0.6021 0.0557 0.0391 0.161 Uiso calc U . R 1 . .
C C45 0.4272(10) 0.0729(3) -0.0374(4) 0.126(3) Uani d U . D 1 . .
H H45A 0.4893 0.0685 -0.072 0.152 Uiso calc U . R 1 . .
H H45B 0.348 0.0498 -0.0484 0.152 Uiso calc U . R 1 . .
C C46 0.3791(9) 0.1241(4) -0.0355(4) 0.131(3) Uani d U . D 1 . .
H H46A 0.3677 0.139 -0.0831 0.157 Uiso calc U . R 1 . .
H H46B 0.2883 0.1253 -0.0199 0.157 Uiso calc U . R 1 . .
O O10 -0.086(2) 1.0218(7) 1.0058(11) 0.144(5) Uani d U P D 0.5 A -1
C C47 -0.098(2) 0.9782(9) 0.9651(14) 0.122(5) Uani d U P D 0.5 A -1
H H47A -0.164 0.9836 0.9198 0.146 Uiso calc U P R 0.5 A -1
H H47B -0.1357 0.9519 0.9912 0.146 Uiso calc U P R 0.5 A -1
C C48 0.034(2) 0.9633(6) 0.9506(8) 0.107(5) Uani d U P D 0.5 A -1
H H48A 0.0565 0.9802 0.9085 0.128 Uiso calc U P R 0.5 A -1
H H48B 0.0392 0.9275 0.9441 0.128 Uiso calc U P R 0.5 A -1
C C49 0.131(2) 0.9804(8) 1.0201(11) 0.114(5) Uani d U P D 0.5 A -1
H H49A 0.2274 0.9866 1.0131 0.136 Uiso calc U P R 0.5 A -1
H H49B 0.1334 0.9564 1.0588 0.136 Uiso calc U P R 0.5 A -1
C C50 0.055(2) 1.0286(8) 1.0342(13) 0.106(5) Uani d U P D 0.5 A -1
H H50A 0.0688 1.0351 1.0857 0.128 Uiso calc U P R 0.5 A -1
H H50B 0.0925 1.0567 1.0112 0.128 Uiso calc U P R 0.5 A -1

loop_
_atom_site_aniso_label
_atom_site_aniso_U_11
_atom_site_aniso_U_22
_atom_site_aniso_U_33
_atom_site_aniso_U_12
_atom_site_aniso_U_13
_atom_site_aniso_U_23
Al1 0.0211(7) 0.0145(6) 0.0199(6) -0.0014(5) 0.0057(5) -0.0017(5)
C1 0.024(2) 0.020(2) 0.0193(19) -0.0004(17) 0.0098(17) -0.0005(16)
C2 0.022(2) 0.016(2) 0.025(2) -0.0010(17) 0.0069(17) -0.0029(16)
C3 0.028(2) 0.023(2) 0.022(2) 0.0022(18) 0.0051(18) 0.0077(17)
C4 0.029(3) 0.025(2) 0.022(2) -0.0085(19) -0.0022(18) -0.0003(18)
C5 0.033(3) 0.019(2) 0.024(2) -0.0079(19) 0.0052(18) -0.0029(17)
C6 0.022(2) 0.017(2) 0.022(2) -0.0017(17) 0.0054(17) -0.0012(16)
C7 0.028(2) 0.020(2) 0.022(2) 0.0030(18) 0.0087(18) 0.0021(17)
C8 0.031(3) 0.013(2) 0.027(2) 0.0014(18) 0.0041(18) 0.0006(17)
C9 0.030(3) 0.018(2) 0.031(2) 0.0017(18) 0.0036(19) -0.0032(18)
C10 0.035(3) 0.021(2) 0.038(3) 0.002(2) 0.015(2) -0.0081(19)
C11 0.042(3) 0.040(3) 0.042(3) -0.003(2) 0.019(2) -0.007(2)
C12 0.034(3) 0.039(3) 0.055(3) -0.001(2) 0.014(2) -0.013(2)
C13 0.038(3) 0.025(2) 0.042(3) 0.005(2) 0.013(2) -0.008(2)
C14 0.049(3) 0.017(2) 0.051(3) -0.002(2) 0.010(2) -0.008(2)
C15 0.043(3) 0.018(2) 0.041(3) -0.007(2) 0.008(2) 0.000(2)
C16 0.035(3) 0.017(2) 0.028(2) -0.0003(19) 0.0046(19) 0.0034(18)
C17 0.042(3) 0.023(2) 0.029(2) -0.004(2) 0.011(2) 0.0019(18)
C18 0.058(4) 0.048(3) 0.033(3) -0.011(3) 0.011(2) 0.009(2)
C19 0.043(3) 0.028(3) 0.041(3) -0.009(2) 0.014(2) 0.000(2)
C20 0.018(2) 0.021(2) 0.022(2) -0.0001(17) 0.0034(17) -0.0008(17)
C21 0.027(2) 0.012(2) 0.028(2) -0.0043(17) 0.0001(18) -0.0010(17)
C22 0.024(2) 0.018(2) 0.033(2) -0.0011(18) 0.0057(19) 0.0013(18)
C23 0.033(3) 0.016(2) 0.044(3) -0.0045(19) 0.014(2) 0.0028(19)
C24 0.034(3) 0.049(3) 0.048(3) 0.014(2) 0.008(2) 0.007(2)
C25 0.040(3) 0.043(3) 0.053(3) 0.003(2) 0.017(2) -0.014(2)
C26 0.034(3) 0.021(2) 0.040(3) -0.0041(19) 0.016(2) 0.0073(19)
C27 0.034(3) 0.022(2) 0.041(3) 0.005(2) 0.010(2) 0.009(2)
C28 0.026(2) 0.020(2) 0.036(2) 0.0031(18) 0.0103(19) 0.0005(18)
C29 0.026(2) 0.016(2) 0.026(2) -0.0029(18) 0.0019(18) -0.0030(17)
C30 0.035(3) 0.019(2) 0.032(2) -0.0044(19) 0.012(2) 0.0002(18)
C31 0.033(3) 0.037(3) 0.038(3) -0.007(2) 0.013(2) -0.003(2)
C32 0.040(3) 0.041(3) 0.030(2) 0.005(2) 0.006(2) -0.001(2)
C33 0.033(3) 0.036(3) 0.035(2) -0.005(2) 0.018(2) -0.012(2)
C34 0.038(3) 0.025(3) 0.043(3) 0.006(2) 0.000(2) 0.004(2)
C35 0.038(3) 0.032(2) 0.017(2) -0.003(2) 0.0086(18) -0.0086(18)
C36 0.047(3) 0.028(2) 0.029(2) -0.006(2) 0.018(2) -0.0028(19)
C37 0.030(3) 0.045(3) 0.040(3) -0.011(2) 0.018(2) -0.015(2)
C38 0.028(3) 0.027(2) 0.028(2) -0.0089(19) 0.0096(19) -0.0055(18)
C39 0.017(2) 0.030(2) 0.028(2) -0.0035(18) 0.0056(17) -0.0038(18)
C40 0.027(3) 0.047(3) 0.038(3) -0.009(2) 0.013(2) -0.008(2)
C41 0.032(3) 0.051(3) 0.028(2) -0.011(2) 0.012(2) 0.005(2)
C42 0.027(2) 0.039(3) 0.019(2) -0.005(2) 0.0057(18) -0.0007(18)
F1 0.0332(16) 0.075(2) 0.0473(16) 0.0022(15) -0.0034(13) -0.0354(15)
F2 0.0302(15) 0.0588(18) 0.0442(15) 0.0088(13) 0.0138(12) -0.0141(13)
F3 0.0421(17) 0.0601(19) 0.0443(16) -0.0038(14) 0.0063(13) 0.0156(14)
F4 0.060(2) 0.0315(16) 0.077(2) 0.0200(14) 0.0058(16) 0.0192(15)
F5 0.078(2) 0.0438(17) 0.0301(15) 0.0052(15) -0.0043(14) 0.0037(13)
F6 0.0501(19) 0.0438(17) 0.0502(17) -0.0167(14) 0.0039(14) 0.0159(13)
N1 0.028(2) 0.0147(17) 0.0235(18) -0.0001(15) 0.0096(15) -0.0019(14)
N2 0.028(2) 0.0155(18) 0.0274(18) -0.0020(15) 0.0013(15) -0.0024(14)
O1 0.0219(15) 0.0163(14) 0.0207(14) -0.0048(11) 0.0053(11) -0.0069(11)
O2 0.049(2) 0.0216(16) 0.052(2) -0.0183(15) 0.0109(16) -0.0068(14)
O3 0.0342(19) 0.047(2) 0.0383(17) 0.0056(15) 0.0096(14) -0.0197(15)
O4 0.0215(16) 0.0158(14) 0.0242(14) 0.0040(11) 0.0039(11) 0.0006(11)
O5 0.0163(17) 0.0350(19) 0.073(2) -0.0072(14) -0.0028(15) 0.0044(16)
O6 0.046(2) 0.0340(18) 0.0428(18) 0.0083(15) 0.0156(15) -0.0108(15)
O7 0.0260(16) 0.0219(15) 0.0185(14) -0.0066(12) 0.0078(12) -0.0060(11)
O8 0.0178(15) 0.0243(15) 0.0189(14) -0.0015(12) 0.0032(11) 0.0000(11)
S1 0.0297(6) 0.0252(6) 0.0309(6) -0.0040(5) 0.0081(5) -0.0106(5)
S2 0.0225(6) 0.0198(5) 0.0376(6) 0.0015(4) 0.0060(5) -0.0003(5)
O9 0.202(6) 0.070(3) 0.136(5) 0.011(4) 0.065(4) 0.018(3)
C43 0.158(7) 0.064(4) 0.089(5) -0.018(5) -0.014(5) 0.006(4)
C44 0.215(8) 0.077(4) 0.100(5) -0.014(5) 0.006(5) 0.002(4)
C45 0.173(7) 0.134(6) 0.080(4) -0.080(5) 0.043(5) -0.021(5)
C46 0.102(6) 0.212(8) 0.084(5) 0.056(6) 0.032(4) 0.043(5)
O10 0.178(9) 0.110(9) 0.158(11) 0.034(8) 0.064(9) -0.019(8)
C47 0.160(9) 0.087(10) 0.139(10) 0.009(8) 0.081(9) 0.009(8)
C48 0.156(10) 0.050(7) 0.129(9) 0.007(7) 0.065(8) -0.025(7)
C49 0.154(9) 0.063(9) 0.142(11) 0.005(7) 0.073(8) -0.014(9)
C50 0.154(9) 0.079(8) 0.120(9) 0.017(8) 0.112(8) -0.019(7)

loop_
_atom_type_symbol
_atom_type_description
_atom_type_scat_dispersion_real
_atom_type_scat_dispersion_imag
_atom_type_scat_source
C C 0.0033 0.0016 'International Tables Vol C Tables 4.2.6.8 and 6.1.1.4'
H H 0.0000 0.0000 'International Tables Vol C Tables 4.2.6.8 and 6.1.1.4'
N N 0.0061 0.0033 'International Tables Vol C Tables 4.2.6.8 and 6.1.1.4'
O O 0.0106 0.0060 'International Tables Vol C Tables 4.2.6.8 and 6.1.1.4'
F F 0.0171 0.0103 'International Tables Vol C Tables 4.2.6.8 and 6.1.1.4'
Al Al 0.0645 0.0514 'International Tables Vol C Tables 4.2.6.8 and 6.1.1.4'
S S 0.1246 0.1234 'International Tables Vol C Tables 4.2.6.8 and 6.1.1.4'

loop_
_geom_angle_atom_site_label_1
_geom_angle_atom_site_label_2
_geom_angle_atom_site_label_3
_geom_angle
O1 Al1 O4 86.76(12)
O1 Al1 O8 87.78(11)
O4 Al1 O8 84.97(11)
O1 Al1 O7 88.84(11)
O4 Al1 O7 89.09(11)
O8 Al1 O7 173.33(12)
O1 Al1 C1 169.54(14)
O4 Al1 C1 103.60(14)
O8 Al1 C1 91.64(13)
O7 Al1 C1 92.72(13)
O1 Al1 N1 87.61(12)
O4 Al1 N1 174.36(13)
O8 Al1 N1 94.74(12)
O7 Al1 N1 90.87(12)
C1 Al1 N1 82.03(14)
C6 C1 C2 114.5(3)
C6 C1 Al1 135.3(3)
C2 C1 Al1 110.1(3)
C3 C2 C1 124.0(3)
C3 C2 C7 119.6(4)
C1 C2 C7 116.4(3)
C2 C3 C4 119.0(4)
C5 C4 C3 119.0(4)
C4 C5 C6 122.0(4)
C5 C6 C1 121.3(3)
C5 C6 C20 118.1(3)
C1 C6 C20 120.3(3)
N1 C7 C2 120.4(4)
C16 C8 C9 121.9(4)
C16 C8 N1 119.6(3)
C9 C8 N1 118.5(3)
C13 C9 C8 117.6(4)
C13 C9 C10 120.6(4)
C8 C9 C10 121.6(3)
C9 C10 C11 113.5(4)
C9 C10 C12 110.2(4)
C11 C10 C12 109.4(4)
C14 C13 C9 121.4(4)
C15 C14 C13 120.2(4)
C14 C15 C16 121.4(4)
C15 C16 C8 117.4(4)
C15 C16 C17 119.8(4)
C8 C16 C17 122.8(4)
C18 C17 C16 111.6(4)
C18 C17 C19 109.8(3)
C16 C17 C19 112.7(3)
N2 C20 C6 122.3(4)
C29 C21 C22 121.8(4)
C29 C21 N2 119.2(3)
C22 C21 N2 118.9(3)
C26 C22 C21 117.4(4)
C26 C22 C23 121.6(4)
C21 C22 C23 120.9(3)
C24 C23 C22 110.1(3)
C24 C23 C25 110.2(4)
C22 C23 C25 113.1(4)
C27 C26 C22 122.2(4)
C26 C27 C28 119.3(4)
C27 C28 C29 121.6(4)
C28 C29 C21 117.5(4)
C28 C29 C30 121.9(4)
C21 C29 C30 120.5(3)
C29 C30 C32 110.3(3)
C29 C30 C31 113.5(3)
C32 C30 C31 111.1(3)
F2 C33 F3 108.6(4)
F2 C33 F1 107.1(3)
F3 C33 F1 107.4(3)
F2 C33 S1 111.9(3)
F3 C33 S1 111.7(3)
F1 C33 S1 109.9(3)
F6 C34 F4 108.5(4)
F6 C34 F5 107.1(4)
F4 C34 F5 107.3(4)
F6 C34 S2 111.9(3)
F4 C34 S2 110.7(3)
F5 C34 S2 111.2(3)
O7 C35 C36 103.9(3)
C35 C36 C37 102.7(3)
C36 C37 C38 103.3(3)
O7 C38 C37 104.9(3)
O8 C39 C40 104.8(3)
C39 C40 C41 102.7(3)
C42 C41 C40 101.9(3)
O8 C42 C41 104.1(3)
C7 N1 C8 115.9(3)
C7 N1 Al1 110.6(3)
C8 N1 Al1 133.3(3)
C20 N2 C21 119.3(3)
S1 O1 Al1 163.34(18)
S2 O4 Al1 148.19(17)
C38 O7 C35 109.0(3)
C38 O7 Al1 125.5(2)
C35 O7 Al1 124.3(2)
C39 O8 C42 108.8(3)
C39 O8 Al1 125.1(2)
C42 O8 Al1 124.8(2)
O3 S1 O2 119.58(19)
O3 S1 O1 113.16(17)
O2 S1 O1 112.72(16)
O3 S1 C33 103.75(18)
O2 S1 C33 104.2(2)
O1 S1 C33 100.52(18)
O6 S2 O5 118.0(2)
O6 S2 O4 113.22(17)
O5 S2 O4 113.92(17)
O6 S2 C34 105.4(2)
O5 S2 C34 103.9(2)
O4 S2 C34 99.65(18)
C43 O9 C46 97.4(6)
C44 C43 O9 111.5(7)
C43 C44 C45 105.1(7)
C46 C45 C44 100.1(7)
O9 C46 C45 106.8(7)
C50 O10 C47 107.5(11)
O10 C47 C48 111.4(13)
C47 C48 C49 99.7(14)
C48 C49 C50 100.0(13)
O10 C50 C49 106.5(11)

loop_
_geom_bond_atom_site_label_1
_geom_bond_atom_site_label_2
_geom_bond_distance
Al1 O1 1.882(3)
Al1 O4 1.920(3)
Al1 O8 1.960(3)
Al1 O7 1.977(3)
Al1 C1 2.052(4)
Al1 N1 2.122(3)
C1 C6 1.410(5)
C1 C2 1.414(5)
C2 C3 1.389(5)
C2 C7 1.457(5)
C3 C4 1.391(5)
C4 C5 1.366(5)
C5 C6 1.397(5)
C6 C20 1.476(5)
C7 N1 1.283(5)
C8 C16 1.404(5)
C8 C9 1.409(5)
C8 N1 1.462(5)
C9 C13 1.388(5)
C9 C10 1.520(6)
C10 C11 1.530(6)
C10 C12 1.540(6)
C13 C14 1.382(6)
C14 C15 1.371(6)
C15 C16 1.400(6)
C16 C17 1.518(6)
C17 C18 1.518(6)
C17 C19 1.536(6)
C20 N2 1.270(5)
C21 C29 1.404(5)
C21 C22 1.413(5)
C21 N2 1.434(5)
C22 C26 1.381(5)
C22 C23 1.527(6)
C23 C24 1.505(6)
C23 C25 1.537(6)
C26 C27 1.376(6)
C27 C28 1.387(6)
C28 C29 1.389(5)
C29 C30 1.519(5)
C30 C32 1.525(6)
C30 C31 1.530(6)
C33 F2 1.324(4)
C33 F3 1.325(5)
C33 F1 1.347(5)
C33 S1 1.812(5)
C34 F6 1.320(5)
C34 F4 1.323(5)
C34 F5 1.333(5)
C34 S2 1.818(5)
C35 O7 1.480(4)
C35 C36 1.505(6)
C36 C37 1.512(6)
C37 C38 1.524(5)
C38 O7 1.480(5)
C39 O8 1.478(4)
C39 C40 1.498(5)
C40 C41 1.518(6)
C41 C42 1.513(6)
C42 O8 1.478(4)
O1 S1 1.479(3)
O2 S1 1.433(3)
O3 S1 1.426(3)
O4 S2 1.477(3)
O5 S2 1.424(3)
O6 S2 1.414(3)
O9 C43 1.419(8)
O9 C46 1.427(10)
C43 C44 1.362(9)
C44 C45 1.514(10)
C45 C46 1.480(11)
O10 C50 1.391(9)
O10 C47 1.419(9)
C47 C48 1.431(13)
C48 C49 1.550(13)
C49 C50 1.564(13)
